data_7719278
loop_
_publ_author_name
'Fotopoulou, Evangelia-Spyridoula'
'Panagiotou, Nikos'
'Tasiopoulos, Anastasios J.'
'Turnbull, Mark M.'
'Perlepes, Spyros P.'
'Nastopoulos, Vassilios'

_publ_section_title
;
 Structural diversities and magnetic properties of azido- and
 dicyanamido-bridged coordination polymers with 4,5-diphenylimidazole as a
 terminal ligand.
;
_journal_issue 37
_journal_name_full 'Dalton transactions (Cambridge, England : 2003)'
_journal_page_first 14013
_journal_page_last 14024
_journal_paper_doi 10.1039/d5dt01389e
_journal_volume 54
_journal_year 2025
_chemical_formula_moiety 'C15 H12 Cu N8'
_chemical_formula_sum 'C15 H12 Cu N8'
_chemical_formula_weight 367.87
_space_group_crystal_system monoclinic
_space_group_IT_number 14
_space_group_name_Hall '-P 2yn'
_space_group_name_H-M_alt 'P 1 21/n 1'
_atom_sites_solution_hydrogens mixed
_atom_sites_solution_primary direct
_atom_sites_solution_secondary difmap
_audit_creation_method SHELXL-2019/3
_audit_update_record
;
2025-06-05 deposited with the CCDC.	2025-08-19 downloaded from the CCDC.
;
_cell_angle_alpha 90
_cell_angle_beta 92.515(3)
_cell_angle_gamma 90
_cell_formula_units_Z 4
_cell_length_a 9.2102(3)
_cell_length_b 5.5759(2)
_cell_length_c 30.9154(9)
_cell_measurement_reflns_used 2516
_cell_measurement_temperature 100(2)
_cell_measurement_theta_max 72.0340
_cell_measurement_theta_min 9.4290
_cell_volume 1586.14(9)
_computing_cell_refinement 'CrysAlisPro 1.171.39.46 (Rigaku OD, 2018)'
_computing_data_collection 'CrysAlisPro 1.171.39.46 (Rigaku OD, 2018)'
_computing_data_reduction 'CrysAlisPro 1.171.39.46 (Rigaku OD, 2018)'
_computing_molecular_graphics 'PLATON v.270519 (Spek, 2009); MERCURY v.2020.3.0 (Macrae et al. 2020)'
_computing_publication_material 'WINGX v.2018.3 (Farrugia, 2012); OLEX2 v.1.3.0 (Dolomanov et al., 2009)'
_computing_structure_refinement 'SHELXL-2019/3 (Sheldrick, 2015)'
_computing_structure_solution 'SIR92 (Altomare et al., 1994)'
_diffrn_ambient_temperature 100(2)
_diffrn_detector_area_resol_mean 10.4223
_diffrn_measured_fraction_theta_full 0.996
_diffrn_measured_fraction_theta_max 0.985
_diffrn_measurement_device_type 'Oxford Diffraction SuperNova with Atlas CCD detector'
_diffrn_measurement_method '\w scans'
_diffrn_radiation_type CuK\a
_diffrn_radiation_wavelength 1.54184
_diffrn_reflns_av_R_equivalents 0.0216
_diffrn_reflns_av_unetI/netI 0.0311
_diffrn_reflns_Laue_measured_fraction_full 0.996
_diffrn_reflns_Laue_measured_fraction_max 0.985
_diffrn_reflns_limit_h_max 11
_diffrn_reflns_limit_h_min -9
_diffrn_reflns_limit_k_max 6
_diffrn_reflns_limit_k_min -6
_diffrn_reflns_limit_l_max 36
_diffrn_reflns_limit_l_min -37
_diffrn_reflns_number 5882
_diffrn_reflns_point_group_measured_fraction_full 0.996
_diffrn_reflns_point_group_measured_fraction_max 0.985
_diffrn_reflns_theta_full 67.684
_diffrn_reflns_theta_max 70.977
_diffrn_reflns_theta_min 4.955
_diffrn_source 'SuperNova (Cu) X-ray Source'
_exptl_absorpt_coefficient_mu 2.071
_exptl_absorpt_correction_T_max 1.00000
_exptl_absorpt_correction_T_min 0.95999
_exptl_absorpt_correction_type multi-scan
_exptl_absorpt_process_details
;
CrysAlisPro 1.171.39.46 (Rigaku Oxford Diffraction, 2018)
Empirical absorption correction using spherical harmonics,
 implemented in SCALE3 ABSPACK scaling algorithm.
;
_exptl_crystal_colour brown
_exptl_crystal_density_diffrn 1.540
_exptl_crystal_density_method 'not measured'
_exptl_crystal_description plate
_exptl_crystal_F_000 748
_exptl_crystal_preparation 'Magnetic properties'
_exptl_crystal_recrystallization_method 'Re-crystallisation from solvent: Methanol/DMF'
_exptl_crystal_size_max 0.15
_exptl_crystal_size_mid 0.12
_exptl_crystal_size_min 0.07
_refine_diff_density_max 0.376
_refine_diff_density_min -0.500
_refine_diff_density_rms 0.063
_refine_ls_extinction_method none
_refine_ls_goodness_of_fit_ref 1.033
_refine_ls_hydrogen_treatment mixed
_refine_ls_matrix_type full
_refine_ls_number_parameters 220
_refine_ls_number_reflns 3022
_refine_ls_number_restraints 0
_refine_ls_restrained_S_all 1.033
_refine_ls_R_factor_all 0.0373
_refine_ls_R_factor_gt 0.0306
_refine_ls_shift/su_max 0.000
_refine_ls_shift/su_mean 0.000
_refine_ls_structure_factor_coef Fsqd
_refine_ls_weighting_details 'w=1/[\s^2^(Fo^2^)+(0.0493P)^2^+0.2907P] where P=(Fo^2^+2Fc^2^)/3'
_refine_ls_weighting_scheme calc
_refine_ls_wR_factor_gt 0.0790
_refine_ls_wR_factor_ref 0.0832
_reflns_Friedel_coverage 0.000
_reflns_number_gt 2624
_reflns_number_total 3022
_reflns_threshold_expression 'I > 2\s(I)'
_cod_data_source_file d5dt01389e2.cif
_cod_data_source_block 1
_cod_depositor_comments 'Adding full bibliography for 7719278--7719280.cif.'
_cod_original_sg_symbol_H-M 'P 21/n'
_cod_database_code 7719278
_shelx_shelxl_version_number 2019/3
_shelx_space_group_comment
;
The symmetry employed for this shelxl refinement is uniquely defined
by the following loop, which should always be used as a source of
symmetry information in preference to the above space-group names.
They are only intended as comments.
;
_shelx_estimated_absorpt_t_min 0.746
_shelx_estimated_absorpt_t_max 0.869

loop_
_space_group_symop_operation_xyz
'x, y, z'
'-x+1/2, y+1/2, -z+1/2'
'-x, -y, -z'
'x-1/2, -y-1/2, z-1/2'

loop_
_atom_site_label
_atom_site_type_symbol
_atom_site_fract_x
_atom_site_fract_y
_atom_site_fract_z
_atom_site_U_iso_or_equiv
_atom_site_adp_type
_atom_site_occupancy
_atom_site_site_symmetry_order
_atom_site_calc_flag
_atom_site_refinement_flags_posn
_atom_site_refinement_flags_adp
_atom_site_refinement_flags_occupancy
_atom_site_disorder_assembly
_atom_site_disorder_group
Cu Cu 0.46739(3) 0.23844(5) 0.02321(2) 0.01388(10) Uani 1 1 d . . . . .
N1 N 0.09772(17) 0.4154(3) 0.08504(5) 0.0208(3) Uani 1 1 d . . . . .
H1 H 0.009(3) 0.442(5) 0.0848(8) 0.031 Uiso 1 1 d . U . . .
C2 C 0.1734(2) 0.3576(4) 0.05056(6) 0.0202(4) Uani 1 1 d . . . . .
H2 H 0.134270 0.352037 0.021628 0.024 Uiso 1 1 calc R U . . .
N3 N 0.30976(17) 0.3094(3) 0.06223(5) 0.0172(3) Uani 1 1 d . . . . .
C4 C 0.3222(2) 0.3351(3) 0.10703(6) 0.0160(3) Uani 1 1 d . . . . .
C5 C 0.1889(2) 0.4002(3) 0.12150(6) 0.0172(4) Uani 1 1 d . . . . .
C6 C 0.46178(19) 0.2966(3) 0.13123(6) 0.0157(4) Uani 1 1 d . . . . .
C7 C 0.5478(2) 0.0961(3) 0.12261(6) 0.0178(4) Uani 1 1 d . . . . .
H7 H 0.514421 -0.019064 0.101823 0.021 Uiso 1 1 calc R U . . .
C8 C 0.6821(2) 0.0654(4) 0.14450(6) 0.0213(4) Uani 1 1 d . . . . .
H8 H 0.740403 -0.070143 0.138485 0.026 Uiso 1 1 calc R U . . .
C9 C 0.7310(2) 0.2332(4) 0.17518(6) 0.0214(4) Uani 1 1 d . . . . .
H9 H 0.822690 0.212514 0.190026 0.026 Uiso 1 1 calc R U . . .
C10 C 0.6454(2) 0.4311(4) 0.18404(6) 0.0200(4) Uani 1 1 d . . . . .
H10 H 0.678358 0.544991 0.205124 0.024 Uiso 1 1 calc R U . . .
C11 C 0.51180(19) 0.4628(4) 0.16213(6) 0.0177(4) Uani 1 1 d . . . . .
H11 H 0.454064 0.598836 0.168252 0.021 Uiso 1 1 calc R U . . .
C12 C 0.13617(19) 0.4359(3) 0.16539(6) 0.0166(4) Uani 1 1 d . . . . .
C13 C 0.0496(2) 0.6328(4) 0.17515(6) 0.0200(4) Uani 1 1 d . . . . .
H13 H 0.025393 0.748737 0.153491 0.024 Uiso 1 1 calc R U . . .
C14 C -0.0013(2) 0.6590(4) 0.21669(6) 0.0215(4) Uani 1 1 d . . . . .
H14 H -0.059622 0.793453 0.223292 0.026 Uiso 1 1 calc R U . . .
C15 C 0.0328(2) 0.4897(4) 0.24851(6) 0.0211(4) Uani 1 1 d . . . . .
H15 H -0.003192 0.507528 0.276659 0.025 Uiso 1 1 calc R U . . .
C16 C 0.1199(2) 0.2939(4) 0.23912(6) 0.0208(4) Uani 1 1 d . . . . .
H16 H 0.144348 0.178953 0.260922 0.025 Uiso 1 1 calc R U . . .
C17 C 0.1711(2) 0.2671(3) 0.19758(6) 0.0189(4) Uani 1 1 d . . . . .
H17 H 0.230042 0.133142 0.191134 0.023 Uiso 1 1 calc R U . . .
N4 N 0.63431(16) 0.0480(3) 0.00334(5) 0.0193(3) Uani 1 1 d . . . . .
N5 N 0.75943(18) 0.1156(3) 0.00187(6) 0.0227(4) Uani 1 1 d . . . . .
N6 N 0.8755(2) 0.1813(4) 0.00045(9) 0.0443(6) Uani 1 1 d . . . . .
N7 N 0.58336(17) 0.5299(3) 0.03833(5) 0.0171(3) Uani 1 1 d . . . . .
N8 N 0.69174(16) 0.5476(3) 0.06101(5) 0.0158(3) Uani 1 1 d . . . . .
N9 N 0.79540(18) 0.5763(3) 0.08283(6) 0.0251(4) Uani 1 1 d . . . . .

loop_
_atom_site_aniso_label
_atom_site_aniso_U_11
_atom_site_aniso_U_22
_atom_site_aniso_U_33
_atom_site_aniso_U_23
_atom_site_aniso_U_13
_atom_site_aniso_U_12
Cu 0.01415(15) 0.01197(16) 0.01561(15) -0.00195(10) 0.00172(10) -0.00148(10)
N1 0.0143(7) 0.0277(9) 0.0203(7) -0.0016(7) 0.0000(6) 0.0028(7)
C2 0.0179(8) 0.0250(10) 0.0177(8) -0.0010(8) -0.0008(7) -0.0003(8)
N3 0.0171(7) 0.0187(8) 0.0157(7) -0.0011(6) 0.0011(6) -0.0005(6)
C4 0.0190(8) 0.0136(9) 0.0153(8) -0.0003(7) 0.0014(6) 0.0005(7)
C5 0.0177(8) 0.0161(9) 0.0176(8) -0.0004(7) 0.0004(7) 0.0005(7)
C6 0.0163(8) 0.0156(9) 0.0155(8) 0.0016(7) 0.0039(6) -0.0014(7)
C7 0.0214(9) 0.0151(9) 0.0170(8) -0.0013(7) 0.0007(7) 0.0007(7)
C8 0.0204(9) 0.0188(10) 0.0249(9) 0.0024(8) 0.0019(7) 0.0044(7)
C9 0.0164(8) 0.0253(10) 0.0223(9) 0.0062(8) -0.0012(7) -0.0013(7)
C10 0.0203(9) 0.0214(10) 0.0182(8) 0.0010(7) -0.0003(7) -0.0045(8)
C11 0.0177(8) 0.0173(9) 0.0183(8) 0.0002(7) 0.0030(7) 0.0006(7)
C12 0.0137(7) 0.0189(9) 0.0173(8) -0.0006(7) 0.0021(6) -0.0009(7)
C13 0.0199(8) 0.0184(10) 0.0216(9) -0.0003(7) 0.0001(7) 0.0008(7)
C14 0.0183(8) 0.0206(10) 0.0259(9) -0.0062(8) 0.0030(7) 0.0009(7)
C15 0.0201(8) 0.0255(10) 0.0178(8) -0.0047(8) 0.0039(7) -0.0035(8)
C16 0.0213(9) 0.0224(10) 0.0189(9) 0.0017(7) 0.0013(7) -0.0006(8)
C17 0.0175(8) 0.0177(9) 0.0215(9) -0.0008(7) 0.0024(7) 0.0005(7)
N4 0.0138(7) 0.0140(8) 0.0305(8) -0.0057(6) 0.0047(6) -0.0025(6)
N5 0.0199(9) 0.0156(8) 0.0327(9) -0.0056(7) 0.0007(6) -0.0010(7)
N6 0.0202(10) 0.0272(11) 0.0858(17) -0.0109(11) 0.0058(10) -0.0028(8)
N7 0.0196(7) 0.0130(7) 0.0185(7) -0.0008(6) -0.0034(6) -0.0022(6)
N8 0.0188(7) 0.0128(7) 0.0163(7) -0.0023(6) 0.0043(6) 0.0006(6)
N9 0.0185(8) 0.0285(10) 0.0278(8) -0.0064(7) -0.0049(7) 0.0014(7)

loop_
_atom_type_symbol
_atom_type_description
_atom_type_scat_dispersion_real
_atom_type_scat_dispersion_imag
_atom_type_scat_source
C C 0.0181 0.0091 'International Tables Vol C Tables 4.2.6.8 and 6.1.1.4'
H H 0.0000 0.0000 'International Tables Vol C Tables 4.2.6.8 and 6.1.1.4'
Cu Cu -1.9646 0.5888 'International Tables Vol C Tables 4.2.6.8 and 6.1.1.4'
N N 0.0311 0.0180 'International Tables Vol C Tables 4.2.6.8 and 6.1.1.4'

loop_
_geom_angle_atom_site_label_1
_geom_angle_atom_site_label_2
_geom_angle_atom_site_label_3
_geom_angle
_geom_angle_site_symmetry_1
_geom_angle_site_symmetry_3
_geom_angle_publ_flag
N3 Cu N4 153.92(7) . . ?
N3 Cu N7 95.43(6) . . ?
N4 Cu N7 95.41(6) . . ?
N3 Cu N4 93.84(6) . 3_655 ?
N4 Cu N4 78.59(7) . 3_655 ?
N7 Cu N4 169.01(6) . 3_655 ?
N3 Cu N7 105.19(6) . 3_665 ?
N4 Cu N7 100.02(6) . 3_665 ?
N7 Cu N7 79.94(6) . 3_665 ?
N4 Cu N7 91.95(6) 3_655 3_665 ?
C2 N1 C5 108.46(16) . . ?
C2 N1 H1 125.7(18) . . ?
C5 N1 H1 125.5(18) . . ?
N3 C2 N1 110.74(16) . . ?
N3 C2 H2 124.6 . . ?
N1 C2 H2 124.6 . . ?
C2 N3 C4 106.69(15) . . ?
C2 N3 Cu 126.32(13) . . ?
C4 N3 Cu 126.85(13) . . ?
C5 C4 N3 108.37(16) . . ?
C5 C4 C6 130.18(16) . . ?
N3 C4 C6 121.45(16) . . ?
C4 C5 N1 105.73(16) . . ?
C4 C5 C12 132.08(17) . . ?
N1 C5 C12 122.07(16) . . ?
C11 C6 C7 119.18(17) . . ?
C11 C6 C4 120.36(17) . . ?
C7 C6 C4 120.44(17) . . ?
C8 C7 C6 120.14(18) . . ?
C8 C7 H7 119.9 . . ?
C6 C7 H7 119.9 . . ?
C9 C8 C7 120.09(18) . . ?
C9 C8 H8 120.0 . . ?
C7 C8 H8 120.0 . . ?
C10 C9 C8 119.87(18) . . ?
C10 C9 H9 120.1 . . ?
C8 C9 H9 120.1 . . ?
C11 C10 C9 120.17(18) . . ?
C11 C10 H10 119.9 . . ?
C9 C10 H10 119.9 . . ?
C10 C11 C6 120.55(18) . . ?
C10 C11 H11 119.7 . . ?
C6 C11 H11 119.7 . . ?
C13 C12 C17 119.42(16) . . ?
C13 C12 C5 121.23(17) . . ?
C17 C12 C5 119.34(17) . . ?
C14 C13 C12 119.92(18) . . ?
C14 C13 H13 120.0 . . ?
C12 C13 H13 120.0 . . ?
C15 C14 C13 120.45(18) . . ?
C15 C14 H14 119.8 . . ?
C13 C14 H14 119.8 . . ?
C14 C15 C16 119.95(17) . . ?
C14 C15 H15 120.0 . . ?
C16 C15 H15 120.0 . . ?
C15 C16 C17 119.77(18) . . ?
C15 C16 H16 120.1 . . ?
C17 C16 H16 120.1 . . ?
C16 C17 C12 120.48(18) . . ?
C16 C17 H17 119.8 . . ?
C12 C17 H17 119.8 . . ?
N5 N4 Cu 126.42(14) . . ?
N5 N4 Cu 131.09(13) . 3_655 ?
Cu N4 Cu 101.41(7) . 3_655 ?
N6 N5 N4 179.2(3) . . ?
N8 N7 Cu 129.03(14) . . ?
N8 N7 Cu 124.34(13) . 3_665 ?
Cu N7 Cu 100.06(6) . 3_665 ?
N9 N8 N7 176.8(2) . . ?

loop_
_geom_bond_atom_site_label_1
_geom_bond_atom_site_label_2
_geom_bond_distance
_geom_bond_site_symmetry_2
_geom_bond_publ_flag
Cu N3 1.9681(15) . ?
Cu N4 1.9876(15) . ?
Cu N7 1.9890(16) . ?
Cu N4 2.0088(16) 3_655 ?
Cu N7 2.3301(16) 3_665 ?
N1 C2 1.338(3) . ?
N1 C5 1.378(2) . ?
N1 H1 0.83(3) . ?
C2 N3 1.319(2) . ?
C2 H2 0.9500 . ?
N3 C4 1.392(2) . ?
C4 C5 1.374(3) . ?
C4 C6 1.474(2) . ?
C5 C12 1.475(2) . ?
C6 C11 1.395(3) . ?
C6 C7 1.402(3) . ?
C7 C8 1.395(3) . ?
C7 H7 0.9500 . ?
C8 C9 1.393(3) . ?
C8 H8 0.9500 . ?
C9 C10 1.390(3) . ?
C9 H9 0.9500 . ?
C10 C11 1.390(3) . ?
C10 H10 0.9500 . ?
C11 H11 0.9500 . ?
C12 C13 1.398(3) . ?
C12 C17 1.397(3) . ?
C13 C14 1.394(3) . ?
C13 H13 0.9500 . ?
C14 C15 1.389(3) . ?
C14 H14 0.9500 . ?
C15 C16 1.393(3) . ?
C15 H15 0.9500 . ?
C16 C17 1.395(3) . ?
C16 H16 0.9500 . ?
C17 H17 0.9500 . ?
N4 N5 1.215(2) . ?
N5 N6 1.132(3) . ?
N7 N8 1.198(2) . ?
N8 N9 1.156(2) . ?

loop_
_geom_hbond_atom_site_label_D
_geom_hbond_atom_site_label_H
_geom_hbond_atom_site_label_A
_geom_hbond_distance_DH
_geom_hbond_distance_HA
_geom_hbond_distance_DA
_geom_hbond_angle_DHA
_geom_hbond_site_symmetry_A
_geom_hbond_publ_flag
N1 H1 N9 0.83(3) 2.11(3) 2.923(2) 169(3) 1_455 yes
C2 H2 N6 0.95 2.62 3.244(3) 123.4 1_455 yes
